data_4315584
loop_
_publ_author_name
'Do Young Kim'
'Gregory S. Girolami'

_publ_section_title
;
 Highly Volatile Magnesium Complexes with the Aminodiboranate Anion, a New
 Chelating Borohydride. Synthesis and Characterization of Mg(H3BNMe2BH3)2
 and Related Compounds
;
_journal_name_full 'Inorganic Chemistry'
_journal_page_first 4942
_journal_page_last 4948
_journal_paper_doi 10.1021/ic1000667
_journal_volume 49
_journal_year 2010
_chemical_formula_sum 'C4 H24 B4 Mn N2'
_chemical_formula_weight 198.43
_chemical_name_systematic
; 
 ? 
;
_space_group_IT_number 122
_symmetry_space_group_name_Hall 'I -4 2bw'
_symmetry_space_group_name_H-M 'I -4 2 d'
_atom_sites_solution_hydrogens geom
_atom_sites_solution_primary direct
_atom_sites_solution_secondary difmap
_audit_creation_method SHELXL-97
_cell_angle_alpha 90.00
_cell_angle_beta 90.00
_cell_angle_gamma 90.00
_cell_formula_units_Z 8
_cell_length_a 11.3972(9)
_cell_length_b 11.3972(9)
_cell_length_c 19.056(3)
_cell_measurement_reflns_used 2218
_cell_measurement_temperature 193(2)
_cell_measurement_theta_max 28.28
_cell_measurement_theta_min 2.08
_cell_volume 2475.3(5)
_computing_structure_refinement 'SHELXL-97 (Sheldrick, 1997)'
_computing_structure_solution 'SHELXS-97 (Sheldrick, 1990)'
_diffrn_ambient_temperature 193(2)
_diffrn_measured_fraction_theta_full 1.000
_diffrn_measured_fraction_theta_max 1.000
_diffrn_radiation_monochromator graphite
_diffrn_radiation_source 'fine-focus sealed tube'
_diffrn_radiation_type MoK\a
_diffrn_radiation_wavelength 0.71073
_diffrn_reflns_av_R_equivalents 0.0523
_diffrn_reflns_av_sigmaI/netI 0.0662
_diffrn_reflns_limit_h_max 15
_diffrn_reflns_limit_h_min -14
_diffrn_reflns_limit_k_max 14
_diffrn_reflns_limit_k_min -14
_diffrn_reflns_limit_l_max 25
_diffrn_reflns_limit_l_min -25
_diffrn_reflns_number 9348
_diffrn_reflns_theta_full 28.28
_diffrn_reflns_theta_max 28.28
_diffrn_reflns_theta_min 2.08
_exptl_absorpt_coefficient_mu 1.017
_exptl_absorpt_correction_T_max 0.979
_exptl_absorpt_correction_T_min 0.963
_exptl_absorpt_correction_type integration
_exptl_crystal_density_diffrn 1.065
_exptl_crystal_density_method 'not measured'
_exptl_crystal_F_000 856
_exptl_crystal_size_max 0.19
_exptl_crystal_size_mid 0.16
_exptl_crystal_size_min 0.15
_refine_diff_density_max 0.147
_refine_diff_density_min -0.156
_refine_diff_density_rms 0.032
_refine_ls_abs_structure_details 'Flack H D (1983), Acta Cryst. A39, 876-881'
_refine_ls_abs_structure_Flack -0.036(16)
_refine_ls_extinction_coef 0.00086(12)
_refine_ls_extinction_expression Fc^*^=kFc[1+0.001xFc^2^\l^3^/sin(2\q)]^-1/4^
_refine_ls_extinction_method SHELXL
_refine_ls_goodness_of_fit_ref 0.739
_refine_ls_hydrogen_treatment mixed
_refine_ls_matrix_type full
_refine_ls_number_parameters 101
_refine_ls_number_reflns 1545
_refine_ls_number_restraints 0
_refine_ls_restrained_S_all 0.739
_refine_ls_R_factor_all 0.0413
_refine_ls_R_factor_gt 0.0219
_refine_ls_shift/su_max 0.001
_refine_ls_shift/su_mean 0.000
_refine_ls_structure_factor_coef Fsqd
_refine_ls_weighting_details 'calc w=1/[\s^2^(Fo^2^)+(0.0121P)^2^+0.0000P] where P=(Fo^2^+2Fc^2^)/3'
_refine_ls_weighting_scheme calc
_refine_ls_wR_factor_gt 0.0328
_refine_ls_wR_factor_ref 0.0341
_reflns_number_gt 1035
_reflns_number_total 1545
_reflns_threshold_expression >2sigma(I)
_cod_data_source_file ic1000667_si_002.cif
_cod_data_source_block g39lface
_cod_database_code 4315584

loop_
_symmetry_equiv_pos_as_xyz
'x, y, z'
'-x, -y, z'
'y, -x, -z'
'-y, x, -z'
'-x+1/2, y, -z+3/4'
'x+1/2, -y, -z+3/4'
'-y+1/2, -x, z+3/4'
'y+1/2, x, z+3/4'
'x+1/2, y+1/2, z+1/2'
'-x+1/2, -y+1/2, z+1/2'
'y+1/2, -x+1/2, -z+1/2'
'-y+1/2, x+1/2, -z+1/2'
'-x+1, y+1/2, -z+5/4'
'x+1, -y+1/2, -z+5/4'
'-y+1, -x+1/2, z+5/4'
'y+1, x+1/2, z+5/4'

loop_
_atom_site_label
_atom_site_type_symbol
_atom_site_fract_x
_atom_site_fract_y
_atom_site_fract_z
_atom_site_U_iso_or_equiv
_atom_site_adp_type
_atom_site_occupancy
_atom_site_symmetry_multiplicity
_atom_site_calc_flag
_atom_site_refinement_flags
_atom_site_disorder_assembly
_atom_site_disorder_group
Mn1 Mn 0.82253(3) 0.2500 0.1250 0.03814(11) Uani 1 2 d S . .
N1 N 1.08152(12) 0.2500 0.1250 0.0322(4) Uani 1 2 d S . .
N2 N 0.56620(13) 0.2500 0.1250 0.0342(4) Uani 1 2 d S . .
B1 B 1.00147(15) 0.2454(3) 0.19272(8) 0.0404(4) Uani 1 1 d . . .
H11 H 0.9432(12) 0.1591(13) 0.1888(7) 0.032(4) Uiso 1 1 d . . .
H12 H 0.9425(12) 0.3244(14) 0.1889(7) 0.034(4) Uiso 1 1 d . . .
H13 H 1.0528(10) 0.2484(13) 0.2412(6) 0.041(3) Uiso 1 1 d . . .
B2 B 0.64589(16) 0.16459(19) 0.16962(10) 0.0384(5) Uani 1 1 d . . .
H21 H 0.7026(8) 0.1162(8) 0.1280(7) 0.015(3) Uiso 1 1 d . . .
H22 H 0.7041(9) 0.2202(10) 0.2048(6) 0.038(4) Uiso 1 1 d . . .
H23 H 0.5961(13) 0.1005(12) 0.1988(7) 0.046(4) Uiso 1 1 d . . .
C1 C 1.15770(15) 0.35557(16) 0.12720(15) 0.0498(4) Uani 1 1 d . . .
H1A H 1.2010(14) 0.3508(15) 0.1683(7) 0.061(6) Uiso 1 1 d . . .
H1B H 1.1078(12) 0.4261(13) 0.1269(9) 0.056(5) Uiso 1 1 d . . .
H1C H 1.2083(13) 0.3543(14) 0.0846(7) 0.050(6) Uiso 1 1 d . . .
C2 C 0.49071(18) 0.3206(2) 0.17268(11) 0.0514(5) Uani 1 1 d . . .
H2A H 0.4454(13) 0.2737(16) 0.1977(7) 0.051(6) Uiso 1 1 d . . .
H2B H 0.4414(14) 0.3697(13) 0.1416(9) 0.068(6) Uiso 1 1 d . . .
H2C H 0.5464(14) 0.3658(13) 0.2063(9) 0.054(5) Uiso 1 1 d . . .

loop_
_atom_site_aniso_label
_atom_site_aniso_U_11
_atom_site_aniso_U_22
_atom_site_aniso_U_33
_atom_site_aniso_U_23
_atom_site_aniso_U_13
_atom_site_aniso_U_12
Mn1 0.0262(2) 0.0480(2) 0.04012(17) 0.0074(2) 0.000 0.000
N1 0.0201(9) 0.0399(10) 0.0365(9) -0.0096(13) 0.000 0.000
N2 0.0247(10) 0.0402(10) 0.0378(9) 0.0072(12) 0.000 0.000
B1 0.0301(9) 0.0593(12) 0.0318(9) -0.0050(13) -0.0008(8) 0.0036(15)
B2 0.0313(12) 0.0436(12) 0.0404(11) 0.0140(11) 0.0026(9) -0.0025(10)
C1 0.0355(10) 0.0582(13) 0.0558(12) -0.0094(12) -0.0048(15) -0.0094(8)
C2 0.0325(11) 0.0618(13) 0.0597(13) 0.0059(14) 0.0118(11) 0.0087(11)

loop_
_atom_type_symbol
_atom_type_description
_atom_type_scat_dispersion_real
_atom_type_scat_dispersion_imag
_atom_type_scat_source
C C 0.0033 0.0016 'International Tables Vol C Tables 4.2.6.8 and 6.1.1.4'
H H 0.0000 0.0000 'International Tables Vol C Tables 4.2.6.8 and 6.1.1.4'
B B 0.0013 0.0007 'International Tables Vol C Tables 4.2.6.8 and 6.1.1.4'
N N 0.0061 0.0033 'International Tables Vol C Tables 4.2.6.8 and 6.1.1.4'
Mn Mn 0.3368 0.7283 'International Tables Vol C Tables 4.2.6.8 and 6.1.1.4'

loop_
_geom_angle_atom_site_label_1
_geom_angle_atom_site_label_2
_geom_angle_atom_site_label_3
_geom_angle
_geom_angle_site_symmetry_1
_geom_angle_site_symmetry_3
_geom_angle_publ_flag
B2 Mn1 B2 65.41(9) . 14_454 ?
B2 Mn1 B1 120.81(7) . . ?
B2 Mn1 B1 155.47(9) 14_454 . ?
B2 Mn1 B1 155.47(9) . 14_454 ?
B2 Mn1 B1 120.80(7) 14_454 14_454 ?
B1 Mn1 B1 64.69(8) . 14_454 ?
B2 Mn1 H11 98.3(4) . . ?
B2 Mn1 H11 162.6(4) 14_454 . ?
B1 Mn1 H11 29.5(4) . . ?
B1 Mn1 H11 76.6(4) 14_454 . ?
B2 Mn1 H12 121.8(4) . . ?
B2 Mn1 H12 127.9(4) 14_454 . ?
B1 Mn1 H12 27.6(4) . . ?
B1 Mn1 H12 75.0(4) 14_454 . ?
H11 Mn1 H12 54.3(4) . . ?
B2 Mn1 H21 29.0(3) . . ?
B2 Mn1 H21 75.6(3) 14_454 . ?
B1 Mn1 H21 122.2(3) . . ?
B1 Mn1 H21 126.5(3) 14_454 . ?
H11 Mn1 H21 93.0(5) . . ?
H12 Mn1 H21 138.4(5) . . ?
B2 Mn1 H22 28.3(3) . . ?
B2 Mn1 H22 77.2(3) 14_454 . ?
B1 Mn1 H22 98.9(3) . . ?
B1 Mn1 H22 162.0(3) 14_454 . ?
H11 Mn1 H22 85.5(4) . . ?
H12 Mn1 H22 93.9(5) . . ?
H21 Mn1 H22 54.5(5) . . ?
C1 N1 C1 108.40(17) . 14_454 ?
C1 N1 B1 109.49(15) . 14_454 ?
C1 N1 B1 109.95(15) 14_454 14_454 ?
C1 N1 B1 109.95(15) . . ?
C1 N1 B1 109.50(15) 14_454 . ?
B1 N1 B1 109.53(15) 14_454 . ?
C2 N2 C2 109.3(2) 14_454 . ?
C2 N2 B2 109.14(12) 14_454 . ?
C2 N2 B2 109.70(12) . . ?
C2 N2 B2 109.70(12) 14_454 14_454 ?
C2 N2 B2 109.14(12) . 14_454 ?
B2 N2 B2 109.81(16) . 14_454 ?
N1 B1 Mn1 92.89(8) . . ?
N1 B1 H11 107.3(7) . . ?
Mn1 B1 H11 60.8(7) . . ?
N1 B1 H12 105.3(7) . . ?
Mn1 B1 H12 56.2(7) . . ?
H11 B1 H12 108.9(8) . . ?
N1 B1 H13 112.3(6) . . ?
Mn1 B1 H13 154.5(6) . . ?
H11 B1 H13 112.2(10) . . ?
H12 B1 H13 110.4(10) . . ?
N2 B2 Mn1 92.40(9) . . ?
N2 B2 H21 104.2(6) . . ?
Mn1 B2 H21 58.8(4) . . ?
N2 B2 H22 108.1(6) . . ?
Mn1 B2 H22 59.4(5) . . ?
H21 B2 H22 110.0(7) . . ?
N2 B2 H23 113.0(8) . . ?
Mn1 B2 H23 154.3(8) . . ?
H21 B2 H23 108.8(9) . . ?
H22 B2 H23 112.4(9) . . ?
N1 C1 H1A 106.7(12) . . ?
N1 C1 H1B 108.9(9) . . ?
H1A C1 H1B 111.1(14) . . ?
N1 C1 H1C 107.7(9) . . ?
H1A C1 H1C 112.3(11) . . ?
H1B C1 H1C 110.0(13) . . ?
N2 C2 H2A 109.9(11) . . ?
N2 C2 H2B 105.6(10) . . ?
H2A C2 H2B 109.4(14) . . ?
N2 C2 H2C 106.9(9) . . ?
H2A C2 H2C 109.0(12) . . ?
H2B C2 H2C 115.9(13) . . ?

loop_
_geom_bond_atom_site_label_1
_geom_bond_atom_site_label_2
_geom_bond_distance
_geom_bond_site_symmetry_2
_geom_bond_publ_flag
Mn1 B2 2.3923(19) . ?
Mn1 B2 2.3924(19) 14_454 ?
Mn1 B1 2.4140(17) . ?
Mn1 B1 2.4141(17) 14_454 ?
Mn1 H11 2.108(13) . ?
Mn1 H12 2.018(14) . ?
Mn1 H21 2.049(9) . ?
Mn1 H22 2.061(10) . ?
N1 C1 1.4843(18) . ?
N1 C1 1.4843(18) 14_454 ?
N1 B1 1.5812(18) 14_454 ?
N1 B1 1.5812(18) . ?
N2 C2 1.488(2) 14_454 ?
N2 C2 1.488(2) . ?
N2 B2 1.580(2) . ?
N2 B2 1.580(2) 14_454 ?
B1 H11 1.189(14) . ?
B1 H12 1.126(15) . ?
B1 H13 1.094(11) . ?
B2 H21 1.162(12) . ?
B2 H22 1.136(11) . ?
B2 H23 1.079(13) . ?
C1 H1A 0.928(15) . ?
C1 H1B 0.985(14) . ?
C1 H1C 0.996(14) . ?
C2 H2A 0.883(15) . ?
C2 H2B 0.990(16) . ?
C2 H2C 1.039(16) . ?
